data_7715666
loop_
_publ_author_name
'Li, Yangjuan'
'Gong, Yu'

_publ_section_title
;
 Formation of
 <i>N</i>,<i>N</i>,<i>N</i>',<i>N</i>'-tetramethylethylenediamine
 <i>via</i> coupling of the two charge reversed C-N bonds of
 Me<sub>3</sub>NO in the presence of an Eu(II) bis(trimethylsilyl)amide
 complex.
;
_journal_issue 12
_journal_name_full 'Dalton transactions (Cambridge, England : 2003)'
_journal_page_first 5342
_journal_page_last 5345
_journal_paper_doi 10.1039/d4dt00061g
_journal_volume 53
_journal_year 2024
_chemical_formula_moiety 'C30 H90 N6 O3 Si8 Yb2'
_chemical_formula_sum 'C30 H90 N6 O3 Si8 Yb2'
_chemical_formula_weight 1153.87
_chemical_properties_physical Air-sensitive,Moisture-sensitive
_space_group_crystal_system triclinic
_space_group_IT_number 2
_space_group_name_Hall '-P 1'
_space_group_name_H-M_alt 'P -1'
_atom_sites_solution_hydrogens geom
_atom_sites_solution_primary iterative
_audit_creation_date 2021-10-20
_audit_creation_method
;
Olex2 1.5
(compiled 2021.08.20 svn.r13c46975 for OlexSys, GUI svn.r6405)
;
_audit_update_record
;
2021-11-08 deposited with the CCDC.	2024-01-23 downloaded from the CCDC.
;
_cell_angle_alpha 118.634(5)
_cell_angle_beta 102.460(4)
_cell_angle_gamma 90.275(4)
_cell_formula_units_Z 1
_cell_length_a 10.6610(4)
_cell_length_b 11.9772(5)
_cell_length_c 12.3171(6)
_cell_measurement_reflns_used 10466
_cell_measurement_temperature 180.00(10)
_cell_measurement_theta_max 30.7570
_cell_measurement_theta_min 1.9750
_cell_volume 1337.11(12)
_computing_cell_refinement 'CrysAlisPro 1.171.41.109a (Rigaku OD, 2021)'
_computing_data_collection 'CrysAlisPro 1.171.41.109a (Rigaku OD, 2021)'
_computing_data_reduction 'CrysAlisPro 1.171.41.109a (Rigaku OD, 2021)'
_computing_molecular_graphics 'Olex2 1.5 (Dolomanov et al., 2009)'
_computing_publication_material 'Olex2 1.5 (Dolomanov et al., 2009)'
_computing_structure_refinement 'SHELXL 2018/1 (Sheldrick, 2015)'
_computing_structure_solution 'olex2.solve 1.5 (Bourhis et al., 2015)'
_diffrn_ambient_environment N~2~
_diffrn_ambient_temperature 180.00(10)
_diffrn_detector 'Hybrid Pixel Array Detector'
_diffrn_detector_area_resol_mean 10.0000
_diffrn_detector_type HyPix
_diffrn_measured_fraction_theta_full 0.984
_diffrn_measured_fraction_theta_max 0.978
_diffrn_measurement_details
;
List of Runs (angles in degrees, time in seconds):

  # Type    Start    End  Width  t~exp~   \w     \q     \k     \f   Frames
#--------------------------------------------------------------------------
  1  \w    -18.00  38.00   0.50    2.50    --    4.08 -99.00  30.00  112
  2  \w    -79.00   7.00   0.50    2.50    --   -5.96 -38.00-150.00  172
  3  \w    -78.00   7.00   0.50    2.50    --   -5.96 -42.00 -27.00  170
  4  \w    -77.00 -52.00   0.50    2.50    --   -5.96 -57.00 120.00   50
  5  \w    -18.00  66.00   0.50    2.50    --   -5.96  42.00 124.00  168
;
_diffrn_measurement_device 'four-circle diffractometer'
_diffrn_measurement_device_type 'XtaLAB Synergy R, DW system, HyPix'
_diffrn_measurement_method '\w scans'
_diffrn_orient_matrix_type 'CrysAlisPro convention (1999,Acta A55,543-557)'
_diffrn_orient_matrix_UB_11 -0.0558595000
_diffrn_orient_matrix_UB_12 -0.0426418000
_diffrn_orient_matrix_UB_13 -0.0443000000
_diffrn_orient_matrix_UB_21 -0.0225069000
_diffrn_orient_matrix_UB_22 0.0019601000
_diffrn_orient_matrix_UB_23 0.0509676000
_diffrn_orient_matrix_UB_31 -0.0330141000
_diffrn_orient_matrix_UB_32 0.0529605000
_diffrn_orient_matrix_UB_33 0.0052318000
_diffrn_radiation_monochromator mirror
_diffrn_radiation_probe x-ray
_diffrn_radiation_type 'Mo K\a'
_diffrn_radiation_wavelength 0.71073
_diffrn_reflns_av_R_equivalents 0.0353
_diffrn_reflns_av_unetI/netI 0.0372
_diffrn_reflns_Laue_measured_fraction_full 0.984
_diffrn_reflns_Laue_measured_fraction_max 0.978
_diffrn_reflns_limit_h_max 13
_diffrn_reflns_limit_h_min -13
_diffrn_reflns_limit_k_max 14
_diffrn_reflns_limit_k_min -14
_diffrn_reflns_limit_l_max 15
_diffrn_reflns_limit_l_min -15
_diffrn_reflns_number 14154
_diffrn_reflns_point_group_measured_fraction_full 0.984
_diffrn_reflns_point_group_measured_fraction_max 0.978
_diffrn_reflns_theta_full 25.242
_diffrn_reflns_theta_max 26.371
_diffrn_reflns_theta_min 1.965
_diffrn_source 'Rotating-anode X-ray tube'
_diffrn_source_type 'Rigaku (Mo) X-ray Source'
_exptl_absorpt_coefficient_mu 3.687
_exptl_absorpt_correction_T_max 1.00000
_exptl_absorpt_correction_T_min 0.53611
_exptl_absorpt_correction_type multi-scan
_exptl_absorpt_process_details
;
CrysAlisPro 1.171.41.109a (Rigaku Oxford Diffraction, 2021)
Empirical absorption correction using spherical harmonics,
implemented in SCALE3 ABSPACK scaling algorithm.
;
_exptl_crystal_colour 'clear light colourless'
_exptl_crystal_colour_lustre clear
_exptl_crystal_colour_modifier light
_exptl_crystal_colour_primary colourless
_exptl_crystal_density_diffrn 1.433
_exptl_crystal_description block
_exptl_crystal_F_000 588
_exptl_crystal_size_max 0.07
_exptl_crystal_size_mid 0.06
_exptl_crystal_size_min 0.06
_refine_diff_density_max 1.427
_refine_diff_density_min -0.910
_refine_diff_density_rms 0.124
_refine_ls_extinction_method none
_refine_ls_goodness_of_fit_ref 1.055
_refine_ls_hydrogen_treatment constr
_refine_ls_matrix_type full
_refine_ls_number_parameters 232
_refine_ls_number_reflns 5340
_refine_ls_number_restraints 2
_refine_ls_restrained_S_all 1.058
_refine_ls_R_factor_all 0.0372
_refine_ls_R_factor_gt 0.0334
_refine_ls_shift/su_max 0.002
_refine_ls_shift/su_mean 0.000
_refine_ls_structure_factor_coef Fsqd
_refine_ls_weighting_details 'w=1/[\s^2^(Fo^2^)+(0.0599P)^2^+0.3812P] where P=(Fo^2^+2Fc^2^)/3'
_refine_ls_weighting_scheme calc
_refine_ls_wR_factor_gt 0.0889
_refine_ls_wR_factor_ref 0.0906
_reflns_Friedel_coverage 0.000
_reflns_number_gt 4864
_reflns_number_total 5340
_reflns_threshold_expression 'I > 2\s(I)'
_cod_data_source_file d4dt00061g2.cif
_cod_data_source_block a
_cod_database_code 7715666
_shelx_shelxl_version_number 2018/1
_chemical_oxdiff_formula Yb1C1N1Si1O1
_shelx_space_group_comment
;
The symmetry employed for this shelxl refinement is uniquely defined
by the following loop, which should always be used as a source of
symmetry information in preference to the above space-group names.
They are only intended as comments.
;
_olex2_refinement_description
;
1. Fixed Uiso
 At 1.5 times of:
  All C(H,H,H) groups
2. Restrained distances
 N3-C13
 1.43 with sigma of 0.001
3. Rigid bond restraints
 Yb1, Si2
 with sigma for 1-2 distances of 0.001 and sigma for 1-3 distances of 0.001
4. Uiso/Uaniso restraints and constraints
Uanis(C14) = Uanis(C13)
5. Rigid body (RIGU) restrains
 C13
 with sigma for 1-2 distances of 0.001 and sigma for 1-3 distances of 0.0001
6.a Idealised Me refined as rotating group:
 C1(H1A,H1B,H1C), C2(H2A,H2B,H2C), C3(H3A,H3B,H3C), C4(H4A,H4B,H4C), C5(H5A,
 H5B,H5C), C6(H6A,H6B,H6C), C7(H7A,H7B,H7C), C8(H8A,H8B,H8C), C9(H9A,H9B,H9C),
 C10(H10A,H10B,H10C), C11(H11A,H11B,H11C), C12(H12A,H12B,H12C), C13(H13A,H13B,
 H13C), C14(H14A,H14B,H14C), C15(H15A,H15B,H15C)
;
_olex2_submission_special_instructions 'No special instructions were received'
_oxdiff_exptl_absorpt_empirical_details
;
Empirical correction (ABSPACK) includes:
- Absorption correction using spherical harmonics
- Frame scaling
;
_oxdiff_exptl_absorpt_empirical_full_max 1.486
_oxdiff_exptl_absorpt_empirical_full_min 0.749

loop_
_space_group_symop_operation_xyz
'x, y, z'
'-x, -y, -z'

loop_
_atom_site_label
_atom_site_type_symbol
_atom_site_fract_x
_atom_site_fract_y
_atom_site_fract_z
_atom_site_U_iso_or_equiv
_atom_site_adp_type
_atom_site_occupancy
_atom_site_site_symmetry_order
_atom_site_calc_flag
_atom_site_refinement_flags_posn
_atom_site_refinement_flags_adp
_atom_site_refinement_flags_occupancy
_atom_site_disorder_assembly
_atom_site_disorder_group
Yb1 Yb 0.60370(2) 0.65918(2) 0.65578(2) 0.02999(8) Uani 1 1 d . U . . .
Si1 Si 0.67528(14) 0.62464(14) 0.92509(14) 0.0423(3) Uani 1 1 d . . . . .
Si2 Si 0.87140(16) 0.56262(15) 0.77296(15) 0.0474(3) Uani 1 1 d . U . . .
Si3 Si 0.77931(12) 0.93745(11) 0.75288(13) 0.0345(3) Uani 1 1 d . . . . .
Si4 Si 0.72279(13) 0.76616(12) 0.47184(13) 0.0379(3) Uani 1 1 d . . . . .
O1 O 0.4491(4) 0.7769(4) 0.7141(5) 0.0635(11) Uani 1 1 d . . . . .
O2 O 0.500000 0.500000 0.500000 0.0514(13) Uani 1 2 d S . P . .
N1 N 0.7259(4) 0.6141(4) 0.7976(4) 0.0362(8) Uani 1 1 d . . . . .
N2 N 0.7114(4) 0.7939(3) 0.6195(3) 0.0318(8) Uani 1 1 d . . . . .
N3 N 0.3418(6) 0.8201(6) 0.6900(6) 0.0762(17) Uani 1 1 d D . . . .
C1 C 0.5256(6) 0.7064(6) 0.9421(6) 0.0536(14) Uani 1 1 d . . . . .
H1A H 0.544091 0.793225 0.956311 0.080 Uiso 1 1 calc R U . . .
H1B H 0.497873 0.711058 1.014885 0.080 Uiso 1 1 calc R U . . .
H1C H 0.456532 0.657563 0.864005 0.080 Uiso 1 1 calc R U . . .
C2 C 0.7949(6) 0.7234(7) 1.0822(6) 0.0660(17) Uani 1 1 d . . . . .
H2A H 0.759036 0.727864 1.150783 0.099 Uiso 1 1 calc R U . . .
H2B H 0.813077 0.810189 1.095949 0.099 Uiso 1 1 calc R U . . .
H2C H 0.875277 0.684081 1.082042 0.099 Uiso 1 1 calc R U . . .
C3 C 0.6389(8) 0.4659(7) 0.9138(9) 0.083(2) Uani 1 1 d . . . . .
H3A H 0.570428 0.412506 0.836500 0.124 Uiso 1 1 calc R U . . .
H3B H 0.609979 0.479054 0.988990 0.124 Uiso 1 1 calc R U . . .
H3C H 0.717136 0.422994 0.910105 0.124 Uiso 1 1 calc R U . . .
C4 C 0.8945(9) 0.4044(7) 0.7690(8) 0.083(2) Uani 1 1 d . . . . .
H4A H 0.816036 0.343433 0.715983 0.125 Uiso 1 1 calc R U . . .
H4B H 0.911275 0.417449 0.855984 0.125 Uiso 1 1 calc R U . . .
H4C H 0.968167 0.370185 0.732995 0.125 Uiso 1 1 calc R U . . .
C5 C 0.8864(8) 0.5427(7) 0.6172(6) 0.0675(19) Uani 1 1 d . . . . .
H5A H 0.810210 0.487774 0.550012 0.101 Uiso 1 1 calc R U . . .
H5B H 0.964541 0.503104 0.597280 0.101 Uiso 1 1 calc R U . . .
H5C H 0.892268 0.626842 0.622250 0.101 Uiso 1 1 calc R U . . .
C6 C 1.0168(6) 0.6751(8) 0.8926(7) 0.077(2) Uani 1 1 d . . . . .
H6A H 1.008183 0.761196 0.903834 0.115 Uiso 1 1 calc R U . . .
H6B H 1.094561 0.645675 0.862437 0.115 Uiso 1 1 calc R U . . .
H6C H 1.023929 0.677540 0.974405 0.115 Uiso 1 1 calc R U . . .
C7 C 0.7035(7) 0.5921(5) 0.3537(5) 0.0567(15) Uani 1 1 d . . . . .
H7A H 0.778752 0.554133 0.376779 0.085 Uiso 1 1 calc R U . . .
H7B H 0.696749 0.581010 0.268393 0.085 Uiso 1 1 calc R U . . .
H7C H 0.624781 0.549498 0.353721 0.085 Uiso 1 1 calc R U . . .
C8 C 0.8832(7) 0.8333(7) 0.4711(7) 0.0725(19) Uani 1 1 d . . . . .
H8A H 0.896110 0.926745 0.525587 0.109 Uiso 1 1 calc R U . . .
H8B H 0.883342 0.811699 0.383621 0.109 Uiso 1 1 calc R U . . .
H8C H 0.953410 0.796342 0.503596 0.109 Uiso 1 1 calc R U . . .
C9 C 0.5967(7) 0.8363(7) 0.4011(6) 0.0645(17) Uani 1 1 d . . . . .
H9A H 0.510653 0.795931 0.388104 0.097 Uiso 1 1 calc R U . . .
H9B H 0.609479 0.821133 0.318824 0.097 Uiso 1 1 calc R U . . .
H9C H 0.603849 0.928816 0.459066 0.097 Uiso 1 1 calc R U . . .
C10 C 0.9608(5) 0.9558(6) 0.7967(6) 0.0592(15) Uani 1 1 d . . . . .
H10A H 0.993351 1.019665 0.887196 0.089 Uiso 1 1 calc R U . . .
H10B H 0.993870 0.984065 0.744393 0.089 Uiso 1 1 calc R U . . .
H10C H 0.990151 0.873304 0.781584 0.089 Uiso 1 1 calc R U . . .
C11 C 0.7313(7) 1.0817(5) 0.7402(6) 0.0577(15) Uani 1 1 d . . . . .
H11A H 0.764466 1.084573 0.673171 0.087 Uiso 1 1 calc R U . . .
H11B H 0.767656 1.159407 0.821944 0.087 Uiso 1 1 calc R U . . .
H11C H 0.636672 1.076638 0.718783 0.087 Uiso 1 1 calc R U . . .
C12 C 0.7306(6) 0.9536(5) 0.8972(5) 0.0521(13) Uani 1 1 d . . . . .
H12A H 0.636969 0.956232 0.885164 0.078 Uiso 1 1 calc R U . . .
H12B H 0.776273 1.032928 0.973014 0.078 Uiso 1 1 calc R U . . .
H12C H 0.753208 0.880084 0.908726 0.078 Uiso 1 1 calc R U . . .
C13 C 0.3286(11) 0.7919(9) 0.5610(6) 0.106(2) Uani 1 1 d D . . . .
H13A H 0.408068 0.826676 0.554093 0.159 Uiso 1 1 calc R U . . .
H13B H 0.255263 0.830885 0.536057 0.159 Uiso 1 1 calc R U . . .
H13C H 0.313329 0.698778 0.504394 0.159 Uiso 1 1 calc R U . . .
C14 C 0.2394(11) 0.7556(9) 0.7089(9) 0.106(2) Uani 1 1 d . . . . .
H14A H 0.239122 0.662556 0.659778 0.159 Uiso 1 1 calc R U . . .
H14B H 0.155547 0.778487 0.679823 0.159 Uiso 1 1 calc R U . . .
H14C H 0.254463 0.782191 0.799766 0.159 Uiso 1 1 calc R U . . .
C15 C 0.3411(12) 0.9563(8) 0.7675(10) 0.113(4) Uani 1 1 d . . . . .
H15A H 0.356806 0.978728 0.857344 0.170 Uiso 1 1 calc R U . . .
H15B H 0.256779 0.979811 0.740611 0.170 Uiso 1 1 calc R U . . .
H15C H 0.409299 1.002856 0.757067 0.170 Uiso 1 1 calc R U . . .

loop_
_atom_site_aniso_label
_atom_site_aniso_U_11
_atom_site_aniso_U_22
_atom_site_aniso_U_33
_atom_site_aniso_U_23
_atom_site_aniso_U_13
_atom_site_aniso_U_12
Yb1 0.02881(12) 0.02809(12) 0.03562(13) 0.01853(9) 0.00580(8) 0.00305(8)
Si1 0.0448(8) 0.0474(7) 0.0488(8) 0.0348(7) 0.0109(6) 0.0052(6)
Si2 0.0558(8) 0.0546(8) 0.0469(8) 0.0343(7) 0.0182(7) 0.0265(7)
Si3 0.0349(6) 0.0281(6) 0.0395(7) 0.0174(5) 0.0054(5) 0.0014(5)
Si4 0.0442(7) 0.0378(7) 0.0384(7) 0.0229(6) 0.0123(6) 0.0083(5)
O1 0.053(2) 0.058(2) 0.091(3) 0.036(2) 0.042(2) 0.0264(19)
O2 0.056(3) 0.038(3) 0.049(3) 0.019(2) 0.000(2) -0.016(2)
N1 0.045(2) 0.0316(18) 0.033(2) 0.0185(16) 0.0058(17) 0.0037(16)
N2 0.0351(19) 0.0289(17) 0.0332(19) 0.0173(16) 0.0071(16) 0.0020(15)
N3 0.058(3) 0.065(3) 0.106(5) 0.042(3) 0.022(3) 0.012(3)
C1 0.051(3) 0.056(3) 0.069(4) 0.041(3) 0.017(3) 0.007(3)
C2 0.059(4) 0.098(5) 0.043(3) 0.038(3) 0.010(3) 0.012(3)
C3 0.096(6) 0.076(5) 0.124(7) 0.078(5) 0.050(5) 0.025(4)
C4 0.127(7) 0.083(5) 0.088(5) 0.066(5) 0.060(5) 0.068(5)
C5 0.096(5) 0.075(4) 0.055(4) 0.042(3) 0.039(4) 0.049(4)
C6 0.048(4) 0.118(6) 0.079(5) 0.060(5) 0.017(3) 0.008(4)
C7 0.089(5) 0.043(3) 0.039(3) 0.021(2) 0.015(3) 0.013(3)
C8 0.067(4) 0.091(5) 0.062(4) 0.035(4) 0.028(3) -0.008(4)
C9 0.089(5) 0.070(4) 0.053(4) 0.042(3) 0.024(3) 0.038(4)
C10 0.039(3) 0.057(3) 0.060(4) 0.017(3) 0.001(3) -0.004(3)
C11 0.077(4) 0.035(3) 0.059(4) 0.026(3) 0.006(3) 0.008(3)
C12 0.059(3) 0.049(3) 0.041(3) 0.020(2) 0.003(3) -0.006(3)
C13 0.144(6) 0.104(5) 0.086(4) 0.057(4) 0.033(4) 0.009(4)
C14 0.144(6) 0.104(5) 0.086(4) 0.057(4) 0.033(4) 0.009(4)
C15 0.183(11) 0.062(5) 0.134(8) 0.054(5) 0.095(8) 0.063(6)

loop_
_atom_type_symbol
_atom_type_description
_atom_type_scat_dispersion_real
_atom_type_scat_dispersion_imag
_atom_type_scat_source
C C 0.0033 0.0016 'International Tables Vol C Tables 4.2.6.8 and 6.1.1.4'
H H 0.0000 0.0000 'International Tables Vol C Tables 4.2.6.8 and 6.1.1.4'
N N 0.0061 0.0033 'International Tables Vol C Tables 4.2.6.8 and 6.1.1.4'
O O 0.0106 0.0060 'International Tables Vol C Tables 4.2.6.8 and 6.1.1.4'
Si Si 0.0817 0.0704 'International Tables Vol C Tables 4.2.6.8 and 6.1.1.4'
Yb Yb -0.3850 5.5486 'International Tables Vol C Tables 4.2.6.8 and 6.1.1.4'

loop_
_geom_angle_atom_site_label_1
_geom_angle_atom_site_label_2
_geom_angle_atom_site_label_3
_geom_angle
_geom_angle_site_symmetry_1
_geom_angle_site_symmetry_3
_geom_angle_publ_flag
Si1 Yb1 Yb1 112.29(3) . 2_666 ?
Si1 Yb1 Si4 145.97(3) . . ?
Si2 Yb1 Yb1 106.29(3) . 2_666 ?
Si2 Yb1 Si1 51.40(3) . . ?
Si2 Yb1 Si4 101.05(3) . . ?
Si3 Yb1 Yb1 143.81(2) . 2_666 ?
Si3 Yb1 Si1 102.92(3) . . ?
Si3 Yb1 Si2 88.90(4) . . ?
Si3 Yb1 Si4 51.23(3) . . ?
Si4 Yb1 Yb1 93.12(2) . 2_666 ?
O1 Yb1 Yb1 100.54(13) . 2_666 ?
O1 Yb1 Si1 93.83(12) . . ?
O1 Yb1 Si2 142.12(13) . . ?
O1 Yb1 Si3 84.78(12) . . ?
O1 Yb1 Si4 103.70(11) . . ?
O1 Yb1 N1 117.39(16) . . ?
O1 Yb1 N2 96.13(14) . . ?
O2 Yb1 Yb1 0.000(5) . 2_666 ?
O2 Yb1 Si1 112.29(3) . . ?
O2 Yb1 Si2 106.29(3) . . ?
O2 Yb1 Si3 143.81(2) . . ?
O2 Yb1 Si4 93.12(2) . . ?
O2 Yb1 O1 100.54(13) . . ?
O2 Yb1 N1 112.10(10) . . ?
O2 Yb1 N2 116.54(10) . . ?
N1 Yb1 Yb1 112.10(10) . 2_666 ?
N1 Yb1 Si1 24.86(10) . . ?
N1 Yb1 Si2 26.55(10) . . ?
N1 Yb1 Si3 96.23(10) . . ?
N1 Yb1 Si4 124.99(10) . . ?
N1 Yb1 N2 112.83(14) . . ?
N2 Yb1 Yb1 116.54(10) . 2_666 ?
N2 Yb1 Si1 127.12(10) . . ?
N2 Yb1 Si2 95.28(10) . . ?
N2 Yb1 Si3 27.73(10) . . ?
N2 Yb1 Si4 23.52(10) . . ?
N1 Si1 Yb1 33.06(13) . . ?
N1 Si1 C1 110.6(2) . . ?
N1 Si1 C2 113.6(2) . . ?
N1 Si1 C3 113.9(3) . . ?
C1 Si1 Yb1 78.07(19) . . ?
C2 Si1 Yb1 130.1(2) . . ?
C2 Si1 C1 104.6(3) . . ?
C2 Si1 C3 105.9(4) . . ?
C3 Si1 Yb1 121.0(3) . . ?
C3 Si1 C1 107.6(3) . . ?
N1 Si2 Yb1 35.71(12) . . ?
N1 Si2 C4 114.2(3) . . ?
N1 Si2 C5 108.9(3) . . ?
N1 Si2 C6 115.3(3) . . ?
C4 Si2 Yb1 129.8(3) . . ?
C5 Si2 Yb1 73.3(2) . . ?
C5 Si2 C4 107.5(3) . . ?
C5 Si2 C6 105.1(3) . . ?
C6 Si2 Yb1 123.5(3) . . ?
C6 Si2 C4 105.2(4) . . ?
N2 Si3 Yb1 37.38(11) . . ?
N2 Si3 C10 113.1(2) . . ?
N2 Si3 C11 114.2(2) . . ?
N2 Si3 C12 111.2(2) . . ?
C10 Si3 Yb1 121.3(2) . . ?
C10 Si3 C12 105.2(3) . . ?
C11 Si3 Yb1 130.4(2) . . ?
C11 Si3 C10 106.8(3) . . ?
C11 Si3 C12 105.7(3) . . ?
C12 Si3 Yb1 74.06(17) . . ?
N2 Si4 Yb1 31.35(12) . . ?
N2 Si4 C7 112.5(2) . . ?
N2 Si4 C8 114.2(3) . . ?
N2 Si4 C9 112.6(2) . . ?
C7 Si4 Yb1 83.92(18) . . ?
C7 Si4 C8 105.0(3) . . ?
C7 Si4 C9 106.1(3) . . ?
C8 Si4 Yb1 137.7(2) . . ?
C9 Si4 Yb1 111.2(2) . . ?
C9 Si4 C8 105.7(3) . . ?
N3 O1 Yb1 152.5(4) . . ?
Yb1 O2 Yb1 180.0 2_666 . ?
Si1 N1 Yb1 122.1(2) . . ?
Si2 N1 Yb1 117.74(19) . . ?
Si2 N1 Si1 120.1(2) . . ?
Si3 N2 Yb1 114.88(18) . . ?
Si3 N2 Si4 119.9(2) . . ?
Si4 N2 Yb1 125.1(2) . . ?
O1 N3 C13 102.5(6) . . ?
O1 N3 C14 108.5(6) . . ?
O1 N3 C15 115.7(7) . . ?
C13 N3 C14 114.9(7) . . ?
C13 N3 C15 108.2(7) . . ?
C15 N3 C14 107.3(7) . . ?
Si1 C1 H1A 109.5 . . ?
Si1 C1 H1B 109.5 . . ?
Si1 C1 H1C 109.5 . . ?
H1A C1 H1B 109.5 . . ?
H1A C1 H1C 109.5 . . ?
H1B C1 H1C 109.5 . . ?
Si1 C2 H2A 109.5 . . ?
Si1 C2 H2B 109.5 . . ?
Si1 C2 H2C 109.5 . . ?
H2A C2 H2B 109.5 . . ?
H2A C2 H2C 109.5 . . ?
H2B C2 H2C 109.5 . . ?
Si1 C3 H3A 109.5 . . ?
Si1 C3 H3B 109.5 . . ?
Si1 C3 H3C 109.5 . . ?
H3A C3 H3B 109.5 . . ?
H3A C3 H3C 109.5 . . ?
H3B C3 H3C 109.5 . . ?
Si2 C4 H4A 109.5 . . ?
Si2 C4 H4B 109.5 . . ?
Si2 C4 H4C 109.5 . . ?
H4A C4 H4B 109.5 . . ?
H4A C4 H4C 109.5 . . ?
H4B C4 H4C 109.5 . . ?
Si2 C5 H5A 109.5 . . ?
Si2 C5 H5B 109.5 . . ?
Si2 C5 H5C 109.5 . . ?
H5A C5 H5B 109.5 . . ?
H5A C5 H5C 109.5 . . ?
H5B C5 H5C 109.5 . . ?
Si2 C6 H6A 109.5 . . ?
Si2 C6 H6B 109.5 . . ?
Si2 C6 H6C 109.5 . . ?
H6A C6 H6B 109.5 . . ?
H6A C6 H6C 109.5 . . ?
H6B C6 H6C 109.5 . . ?
Si4 C7 H7A 109.5 . . ?
Si4 C7 H7B 109.5 . . ?
Si4 C7 H7C 109.5 . . ?
H7A C7 H7B 109.5 . . ?
H7A C7 H7C 109.5 . . ?
H7B C7 H7C 109.5 . . ?
Si4 C8 H8A 109.5 . . ?
Si4 C8 H8B 109.5 . . ?
Si4 C8 H8C 109.5 . . ?
H8A C8 H8B 109.5 . . ?
H8A C8 H8C 109.5 . . ?
H8B C8 H8C 109.5 . . ?
Si4 C9 H9A 109.5 . . ?
Si4 C9 H9B 109.5 . . ?
Si4 C9 H9C 109.5 . . ?
H9A C9 H9B 109.5 . . ?
H9A C9 H9C 109.5 . . ?
H9B C9 H9C 109.5 . . ?
Si3 C10 H10A 109.5 . . ?
Si3 C10 H10B 109.5 . . ?
Si3 C10 H10C 109.5 . . ?
H10A C10 H10B 109.5 . . ?
H10A C10 H10C 109.5 . . ?
H10B C10 H10C 109.5 . . ?
Si3 C11 H11A 109.5 . . ?
Si3 C11 H11B 109.5 . . ?
Si3 C11 H11C 109.5 . . ?
H11A C11 H11B 109.5 . . ?
H11A C11 H11C 109.5 . . ?
H11B C11 H11C 109.5 . . ?
Si3 C12 H12A 109.5 . . ?
Si3 C12 H12B 109.5 . . ?
Si3 C12 H12C 109.5 . . ?
H12A C12 H12B 109.5 . . ?
H12A C12 H12C 109.5 . . ?
H12B C12 H12C 109.5 . . ?
N3 C13 H13A 109.5 . . ?
N3 C13 H13B 109.5 . . ?
N3 C13 H13C 109.5 . . ?
H13A C13 H13B 109.5 . . ?
H13A C13 H13C 109.5 . . ?
H13B C13 H13C 109.5 . . ?
N3 C14 H14A 109.5 . . ?
N3 C14 H14B 109.5 . . ?
N3 C14 H14C 109.5 . . ?
H14A C14 H14B 109.5 . . ?
H14A C14 H14C 109.5 . . ?
H14B C14 H14C 109.5 . . ?
N3 C15 H15A 109.5 . . ?
N3 C15 H15B 109.5 . . ?
N3 C15 H15C 109.5 . . ?
H15A C15 H15B 109.5 . . ?
H15A C15 H15C 109.5 . . ?
H15B C15 H15C 109.5 . . ?

loop_
_geom_bond_atom_site_label_1
_geom_bond_atom_site_label_2
_geom_bond_distance
_geom_bond_site_symmetry_2
_geom_bond_publ_flag
Yb1 Yb1 4.0482(5) 2_666 ?
Yb1 Si1 3.4616(13) . ?
Yb1 Si2 3.3793(14) . ?
Yb1 Si3 3.3462(12) . ?
Yb1 Si4 3.5206(12) . ?
Yb1 O1 2.187(3) . ?
Yb1 O2 2.0241(2) . ?
Yb1 N1 2.229(4) . ?
Yb1 N2 2.240(3) . ?
Si1 N1 1.718(4) . ?
Si1 C1 1.874(6) . ?
Si1 C2 1.870(7) . ?
Si1 C3 1.871(6) . ?
Si2 N1 1.707(4) . ?
Si2 C4 1.891(6) . ?
Si2 C5 1.859(6) . ?
Si2 C6 1.866(8) . ?
Si3 N2 1.716(4) . ?
Si3 C10 1.875(6) . ?
Si3 C11 1.872(5) . ?
Si3 C12 1.881(5) . ?
Si4 N2 1.718(4) . ?
Si4 C7 1.862(6) . ?
Si4 C8 1.890(6) . ?
Si4 C9 1.866(6) . ?
O1 N3 1.293(7) . ?
N3 C13 1.4307(10) . ?
N3 C14 1.456(10) . ?
N3 C15 1.443(9) . ?
C1 H1A 0.9800 . ?
C1 H1B 0.9800 . ?
C1 H1C 0.9800 . ?
C2 H2A 0.9800 . ?
C2 H2B 0.9800 . ?
C2 H2C 0.9800 . ?
C3 H3A 0.9800 . ?
C3 H3B 0.9800 . ?
C3 H3C 0.9800 . ?
C4 H4A 0.9800 . ?
C4 H4B 0.9800 . ?
C4 H4C 0.9800 . ?
C5 H5A 0.9800 . ?
C5 H5B 0.9800 . ?
C5 H5C 0.9800 . ?
C6 H6A 0.9800 . ?
C6 H6B 0.9800 . ?
C6 H6C 0.9800 . ?
C7 H7A 0.9800 . ?
C7 H7B 0.9800 . ?
C7 H7C 0.9800 . ?
C8 H8A 0.9800 . ?
C8 H8B 0.9800 . ?
C8 H8C 0.9800 . ?
C9 H9A 0.9800 . ?
C9 H9B 0.9800 . ?
C9 H9C 0.9800 . ?
C10 H10A 0.9800 . ?
C10 H10B 0.9800 . ?
C10 H10C 0.9800 . ?
C11 H11A 0.9800 . ?
C11 H11B 0.9800 . ?
C11 H11C 0.9800 . ?
C12 H12A 0.9800 . ?
C12 H12B 0.9800 . ?
C12 H12C 0.9800 . ?
C13 H13A 0.9800 . ?
C13 H13B 0.9800 . ?
C13 H13C 0.9800 . ?
C14 H14A 0.9800 . ?
C14 H14B 0.9800 . ?
C14 H14C 0.9800 . ?
C15 H15A 0.9800 . ?
C15 H15B 0.9800 . ?
C15 H15C 0.9800 . ?

loop_
_geom_torsion_atom_site_label_1
_geom_torsion_atom_site_label_2
_geom_torsion_atom_site_label_3
_geom_torsion_atom_site_label_4
_geom_torsion
_geom_torsion_site_symmetry_1
_geom_torsion_site_symmetry_2
_geom_torsion_site_symmetry_3
_geom_torsion_site_symmetry_4
_geom_torsion_publ_flag
Yb1 Si1 N1 Si2 -177.7(4) . . . . ?
Yb1 Si2 N1 Si1 177.8(4) . . . . ?
Yb1 Si3 N2 Si4 177.1(4) . . . . ?
Yb1 Si4 N2 Si3 -176.7(4) . . . . ?
Yb1 O1 N3 C13 -17.7(11) . . . . ?
Yb1 O1 N3 C14 104.2(9) . . . . ?
Yb1 O1 N3 C15 -135.2(8) . . . . ?
C1 Si1 N1 Yb1 -10.7(3) . . . . ?
C1 Si1 N1 Si2 171.5(3) . . . . ?
C2 Si1 N1 Yb1 -128.1(3) . . . . ?
C2 Si1 N1 Si2 54.2(4) . . . . ?
C3 Si1 N1 Yb1 110.5(4) . . . . ?
C3 Si1 N1 Si2 -67.2(4) . . . . ?
C4 Si2 N1 Yb1 -125.2(3) . . . . ?
C4 Si2 N1 Si1 52.6(4) . . . . ?
C5 Si2 N1 Yb1 -5.0(4) . . . . ?
C5 Si2 N1 Si1 172.8(3) . . . . ?
C6 Si2 N1 Yb1 112.8(3) . . . . ?
C6 Si2 N1 Si1 -69.4(4) . . . . ?
C7 Si4 N2 Yb1 -25.8(4) . . . . ?
C7 Si4 N2 Si3 157.5(3) . . . . ?
C8 Si4 N2 Yb1 -145.3(3) . . . . ?
C8 Si4 N2 Si3 38.0(4) . . . . ?
C9 Si4 N2 Yb1 94.1(3) . . . . ?
C9 Si4 N2 Si3 -82.6(4) . . . . ?
C10 Si3 N2 Yb1 111.9(3) . . . . ?
C10 Si3 N2 Si4 -71.0(3) . . . . ?
C11 Si3 N2 Yb1 -125.7(3) . . . . ?
C11 Si3 N2 Si4 51.4(3) . . . . ?
C12 Si3 N2 Yb1 -6.2(3) . . . . ?
C12 Si3 N2 Si4 170.9(3) . . . . ?
